data_7114433
loop_
_publ_author_name
'Novak, Andrew'
'Blake, Alexander J.'
'Wilson, Claire'
'Love, Jason B.'

_publ_section_title
;
 Titanium and zirconium complexes supported by dipyrrolide
 ligandsElectronic supplementary information (ESI) available: Full
 experimental, NMR and analytical data. See
 http://www.rsc.org/suppdata/cc/b2/b208751k/
;
_journal_issue 23
_journal_name_full 'Chemical Communications'
_journal_page_first 2796
_journal_paper_doi 10.1039/b208751k
_journal_year 2002
_chemical_formula_moiety 'C15 H24 N4 Ti'
_chemical_formula_sum 'C15 H24 N4 Ti'
_chemical_formula_weight 308.28
_chemical_name_systematic
; 
? 
;
_space_group_IT_number 14
_symmetry_cell_setting monoclinic
_symmetry_space_group_name_Hall '-P 2ybc'
_symmetry_space_group_name_H-M 'P 1 21/c 1'
_atom_sites_solution_hydrogens 'geometrically placed, Me from delta-F'
_atom_sites_solution_primary direct
_atom_sites_solution_secondary 'difference Fourier'
_audit_creation_method SHELXL-97
_cell_angle_alpha 90.00
_cell_angle_beta 93.705(1)
_cell_angle_gamma 90.00
_cell_formula_units_Z 8
_cell_length_a 10.3274(6)
_cell_length_b 12.3793(7)
_cell_length_c 25.3112(14)
_cell_measurement_reflns_used 8492
_cell_measurement_temperature 150(2)
_cell_measurement_theta_max 28.4
_cell_measurement_theta_min 2.3
_cell_volume 3229.2(3)
_computing_cell_refinement 'Bruker SAINT version 6.02a (Bruker, 2000)'
_computing_data_collection 'Bruker SMART version 5.624 (Bruker, 2001)'
_computing_data_reduction 'Bruker SAINT; Bruker SHELXTL (Bruker, 1997)'
_computing_publication_material 'SHELXL-97; PLATON (Spek, 2002)'
_computing_structure_refinement 'SHELXL-97 (Sheldrick, 1997)'
_computing_structure_solution 'SHELXS-97 (Sheldrick, 1990)'
_diffrn_ambient_temperature 150(2)
_diffrn_measured_fraction_theta_full 0.982
_diffrn_measured_fraction_theta_max 0.902
_diffrn_measurement_device_type 'Bruker SMART1000 CCD area detector'
_diffrn_measurement_method omega
_diffrn_radiation_monochromator graphite
_diffrn_radiation_source 'fine-focus sealed tube'
_diffrn_radiation_type MoK\a
_diffrn_radiation_wavelength 0.71073
_diffrn_reflns_av_R_equivalents 0.021
_diffrn_reflns_av_sigmaI/netI 0.0258
_diffrn_reflns_limit_h_max 7
_diffrn_reflns_limit_h_min -13
_diffrn_reflns_limit_k_max 16
_diffrn_reflns_limit_k_min -16
_diffrn_reflns_limit_l_max 33
_diffrn_reflns_limit_l_min -29
_diffrn_reflns_number 19861
_diffrn_reflns_theta_full 27.50
_diffrn_reflns_theta_max 28.72
_diffrn_reflns_theta_min 1.83
_diffrn_standards_decay_% none
_diffrn_standards_number 0
_exptl_absorpt_coefficient_mu 0.527
_exptl_absorpt_correction_T_max 1.000
_exptl_absorpt_correction_T_min 0.901
_exptl_absorpt_correction_type multi-scan
_exptl_absorpt_process_details 'Bruker Sadabs v2.03'
_exptl_crystal_colour yellow/orange
_exptl_crystal_density_diffrn 1.268
_exptl_crystal_density_method 'not measured'
_exptl_crystal_description lozenge
_exptl_crystal_F_000 1312
_exptl_crystal_size_max 0.41
_exptl_crystal_size_mid 0.38
_exptl_crystal_size_min 0.18
_refine_diff_density_max 0.341
_refine_diff_density_min -0.246
_refine_diff_density_rms 0.049
_refine_ls_extinction_method none
_refine_ls_goodness_of_fit_ref 1.026
_refine_ls_hydrogen_treatment 'riding model, Me as rigid rotating group'
_refine_ls_matrix_type full
_refine_ls_number_parameters 369
_refine_ls_number_reflns 7536
_refine_ls_number_restraints 0
_refine_ls_restrained_S_all 1.026
_refine_ls_R_factor_all 0.0425
_refine_ls_R_factor_gt 0.0323
_refine_ls_shift/su_max 0.001
_refine_ls_shift/su_mean 0.000
_refine_ls_structure_factor_coef Fsqd
_refine_ls_weighting_details 'calc w=1/[\s^2^(Fo^2^)+(0.0404P)^2^+1.4451P] where P=(Fo^2^+2Fc^2^)/3'
_refine_ls_weighting_scheme calc
_refine_ls_wR_factor_gt 0.0799
_refine_ls_wR_factor_ref 0.0856
_reflns_number_gt 6261
_reflns_number_total 7881
_reflns_threshold_expression >2sigma(I)
_cod_data_source_file b208751k.txt
_cod_data_source_block tipmea
_cod_depositor_comments
;
The following automatic conversions were performed:

'_symmetry_cell_setting' value 'Monoclinic' changed to 'monoclinic'
according to
/usr/data/users/saulius/automatic-downloads/retrospective/RSC/lib/dictionaries/cif_core.dic
dictionary named 'cif_core.dic' version 2.4.2 from 2011-04-26.

Automatic conversion script
Id: cif_fix_values 2281 2013-09-26 08:29:07Z andrius 

The following automatic conversions were performed:

'_atom_sites_solution_primary' value 'direct methods' was changed to
'direct'.

Automatic conversion script
Id: cif_fix_values 6452 2018-10-05 10:23:21Z andrius 
;
_cod_original_sg_symbol_H-M P2(1)/c
_cod_database_code 7114433

loop_
_symmetry_equiv_pos_as_xyz
'x, y, z'
'-x, y+1/2, -z+1/2'
'-x, -y, -z'
'x, -y-1/2, z-1/2'

loop_
_atom_site_label
_atom_site_type_symbol
_atom_site_fract_x
_atom_site_fract_y
_atom_site_fract_z
_atom_site_U_iso_or_equiv
_atom_site_adp_type
_atom_site_occupancy
_atom_site_symmetry_multiplicity
_atom_site_calc_flag
_atom_site_refinement_flags
Ti1 Ti 0.02728(3) 0.66575(2) 0.180201(10) 0.01864(7) Uani 1 1 d .
Ti2 Ti 0.46372(3) 0.26621(2) 0.038006(10) 0.01842(7) Uani 1 1 d .
N1 N -0.16184(13) 0.57486(11) 0.17618(5) 0.0245(3) Uani 1 1 d .
N2 N -0.07929(12) 0.79964(10) 0.15955(5) 0.0205(3) Uani 1 1 d .
N3 N 0.10482(14) 0.62774(11) 0.11690(5) 0.0260(3) Uani 1 1 d .
N4 N 0.16839(13) 0.71099(11) 0.22593(5) 0.0236(3) Uani 1 1 d .
N5 N 0.28260(13) 0.36470(10) 0.04374(5) 0.0230(3) Uani 1 1 d .
N6 N 0.39725(12) 0.16692(10) 0.09400(5) 0.0203(3) Uani 1 1 d .
N7 N 0.55975(13) 0.18145(11) -0.00775(5) 0.0262(3) Uani 1 1 d .
N8 N 0.58965(13) 0.34513(11) 0.08020(5) 0.0243(3) Uani 1 1 d .
C1 C -0.06875(16) 0.49875(13) 0.19056(7) 0.0271(3) Uani 1 1 d .
H1A H -0.0504 0.4334 0.1691 0.033 Uiso 1 1 calc R
C2 C -0.01272(16) 0.51891(13) 0.24147(7) 0.0275(3) Uani 1 1 d .
H2A H 0.0538 0.4739 0.2617 0.033 Uiso 1 1 calc R
C3 C -0.07795(16) 0.61050(13) 0.26013(6) 0.0251(3) Uani 1 1 d .
H3A H -0.0649 0.6438 0.2961 0.030 Uiso 1 1 calc R
C4 C -0.16859(15) 0.64237(12) 0.21971(6) 0.0219(3) Uani 1 1 d .
C5 C -0.25563(15) 0.74113(13) 0.21672(6) 0.0229(3) Uani 1 1 d .
C6 C -0.20153(15) 0.81827(12) 0.17705(6) 0.0206(3) Uani 1 1 d .
C7 C -0.25130(16) 0.91305(13) 0.15564(6) 0.0245(3) Uani 1 1 d .
H7A H -0.3334 0.9440 0.1613 0.029 Uiso 1 1 calc R
C8 C -0.15552(16) 0.95553(13) 0.12335(6) 0.0250(3) Uani 1 1 d .
H8A H -0.1612 1.0206 0.1035 0.030 Uiso 1 1 calc R
C9 C -0.05379(16) 0.88450(12) 0.12649(6) 0.0226(3) Uani 1 1 d .
H9A H 0.0235 0.8925 0.1085 0.027 Uiso 1 1 calc R
C10 C -0.39535(16) 0.70781(15) 0.19950(7) 0.0326(4) Uani 1 1 d .
H10A H -0.3969 0.6731 0.1647 0.049 Uiso 1 1 calc R
H10B H -0.4509 0.7720 0.1975 0.049 Uiso 1 1 calc R
H10C H -0.4273 0.6571 0.2254 0.049 Uiso 1 1 calc R
C11 C -0.25467(19) 0.79641(14) 0.27139(6) 0.0318(4) Uani 1 1 d .
H11A H -0.1658 0.8179 0.2827 0.048 Uiso 1 1 calc R
H11B H -0.2872 0.7459 0.2973 0.048 Uiso 1 1 calc R
H11C H -0.3104 0.8605 0.2690 0.048 Uiso 1 1 calc R
C12 C 0.0230(2) 0.59583(16) 0.07003(7) 0.0377(4) Uani 1 1 d .
H12A H 0.0405 0.6433 0.0404 0.056 Uiso 1 1 calc R
H12B H -0.0686 0.6019 0.0777 0.056 Uiso 1 1 calc R
H12C H 0.0423 0.5210 0.0607 0.056 Uiso 1 1 calc R
C13 C 0.24186(18) 0.61067(16) 0.10876(8) 0.0404(5) Uani 1 1 d .
H13A H 0.2570 0.5340 0.1019 0.061 Uiso 1 1 calc R
H13B H 0.2943 0.6330 0.1405 0.061 Uiso 1 1 calc R
H13C H 0.2663 0.6536 0.0784 0.061 Uiso 1 1 calc R
C14 C 0.23196(16) 0.80507(14) 0.20387(7) 0.0291(4) Uani 1 1 d .
H14A H 0.2176 0.8686 0.2259 0.044 Uiso 1 1 calc R
H14B H 0.1955 0.8183 0.1677 0.044 Uiso 1 1 calc R
H14C H 0.3253 0.7913 0.2033 0.044 Uiso 1 1 calc R
C15 C 0.2254(2) 0.68798(17) 0.27866(8) 0.0422(5) Uani 1 1 d .
H15A H 0.3186 0.6749 0.2770 0.063 Uiso 1 1 calc R
H15B H 0.1841 0.6237 0.2927 0.063 Uiso 1 1 calc R
H15C H 0.2119 0.7498 0.3019 0.063 Uiso 1 1 calc R
C16 C 0.34744(16) 0.41281(13) 0.00436(7) 0.0276(3) Uani 1 1 d .
H16A H 0.3799 0.4889 0.0056 0.033 Uiso 1 1 calc R
C17 C 0.34875(17) 0.34601(14) -0.03997(7) 0.0290(4) Uani 1 1 d .
H17A H 0.3861 0.3636 -0.0744 0.035 Uiso 1 1 calc R
C18 C 0.27715(15) 0.25268(13) -0.02821(6) 0.0235(3) Uani 1 1 d .
H18A H 0.2555 0.1905 -0.0524 0.028 Uiso 1 1 calc R
C19 C 0.23782(14) 0.26698(12) 0.02328(6) 0.0195(3) Uani 1 1 d .
C20 C 0.16749(15) 0.18977(12) 0.05800(6) 0.0203(3) Uani 1 1 d .
C21 C 0.26886(15) 0.13579(12) 0.09535(6) 0.0193(3) Uani 1 1 d .
C22 C 0.25668(16) 0.06056(12) 0.13473(6) 0.0235(3) Uani 1 1 d .
H22A H 0.1791 0.0254 0.1435 0.028 Uiso 1 1 calc R
C23 C 0.38247(16) 0.04553(13) 0.15979(6) 0.0251(3) Uani 1 1 d .
H23A H 0.4050 -0.0011 0.1887 0.030 Uiso 1 1 calc R
C24 C 0.46502(16) 0.11108(13) 0.13425(6) 0.0242(3) Uani 1 1 d .
H24A H 0.5556 0.1173 0.1429 0.029 Uiso 1 1 calc R
C25 C 0.09237(17) 0.10514(14) 0.02401(6) 0.0283(4) Uani 1 1 d .
H25A H 0.1530 0.0641 0.0035 0.042 Uiso 1 1 calc R
H25B H 0.0286 0.1414 -0.0002 0.042 Uiso 1 1 calc R
H25C H 0.0476 0.0558 0.0470 0.042 Uiso 1 1 calc R
C26 C 0.07093(16) 0.25390(15) 0.08978(7) 0.0289(4) Uani 1 1 d .
H26A H 0.1181 0.3080 0.1118 0.043 Uiso 1 1 calc R
H26B H 0.0256 0.2043 0.1125 0.043 Uiso 1 1 calc R
H26C H 0.0077 0.2902 0.0653 0.043 Uiso 1 1 calc R
C27 C 0.65661(18) 0.11563(16) 0.02257(8) 0.0376(4) Uani 1 1 d .
H27A H 0.6341 0.0390 0.0185 0.056 Uiso 1 1 calc R
H27B H 0.6580 0.1356 0.0601 0.056 Uiso 1 1 calc R
H27C H 0.7424 0.1283 0.0093 0.056 Uiso 1 1 calc R
C28 C 0.5552(2) 0.14962(16) -0.06339(7) 0.0373(4) Uani 1 1 d .
H28A H 0.6407 0.1607 -0.0772 0.056 Uiso 1 1 calc R
H28B H 0.4907 0.1936 -0.0837 0.056 Uiso 1 1 calc R
H28C H 0.5313 0.0732 -0.0666 0.056 Uiso 1 1 calc R
C29 C 0.72916(17) 0.35554(15) 0.07534(7) 0.0336(4) Uani 1 1 d .
H29A H 0.7531 0.4321 0.0760 0.050 Uiso 1 1 calc R
H29B H 0.7522 0.3234 0.0418 0.050 Uiso 1 1 calc R
H29C H 0.7758 0.3180 0.1049 0.050 Uiso 1 1 calc R
C30 C 0.54822(18) 0.40238(14) 0.12678(7) 0.0326(4) Uani 1 1 d .
H30A H 0.5895 0.3697 0.1589 0.049 Uiso 1 1 calc R
H30B H 0.4537 0.3973 0.1278 0.049 Uiso 1 1 calc R
H30C H 0.5737 0.4785 0.1249 0.049 Uiso 1 1 calc R

loop_
_atom_site_aniso_label
_atom_site_aniso_U_11
_atom_site_aniso_U_22
_atom_site_aniso_U_33
_atom_site_aniso_U_23
_atom_site_aniso_U_13
_atom_site_aniso_U_12
Ti1 0.01761(14) 0.01875(13) 0.01955(13) 0.00091(10) 0.00115(10) 0.00082(10)
Ti2 0.01569(13) 0.01871(13) 0.02087(13) 0.00024(10) 0.00138(10) -0.00002(10)
N1 0.0220(7) 0.0229(7) 0.0287(7) -0.0014(5) 0.0021(5) -0.0040(5)
N2 0.0199(6) 0.0213(6) 0.0202(6) 0.0017(5) 0.0018(5) 0.0014(5)
N3 0.0277(7) 0.0247(7) 0.0261(7) -0.0016(5) 0.0057(6) 0.0029(6)
N4 0.0211(7) 0.0232(6) 0.0261(7) 0.0026(5) -0.0021(5) -0.0006(5)
N5 0.0178(6) 0.0199(6) 0.0310(7) -0.0005(5) -0.0009(5) 0.0020(5)
N6 0.0185(6) 0.0205(6) 0.0216(6) 0.0008(5) -0.0008(5) -0.0010(5)
N7 0.0238(7) 0.0268(7) 0.0286(7) -0.0011(6) 0.0064(6) 0.0018(6)
N8 0.0200(7) 0.0234(7) 0.0290(7) 0.0026(5) -0.0017(5) -0.0025(5)
C1 0.0261(8) 0.0191(7) 0.0363(9) 0.0008(6) 0.0040(7) -0.0017(6)
C2 0.0265(8) 0.0232(8) 0.0331(9) 0.0103(6) 0.0031(7) 0.0008(6)
C3 0.0258(8) 0.0273(8) 0.0226(7) 0.0066(6) 0.0040(6) -0.0021(7)
C4 0.0194(7) 0.0227(7) 0.0241(7) 0.0017(6) 0.0045(6) -0.0032(6)
C5 0.0217(8) 0.0245(8) 0.0228(7) 0.0003(6) 0.0041(6) 0.0014(6)
C6 0.0187(7) 0.0236(7) 0.0193(7) -0.0021(6) 0.0005(6) 0.0001(6)
C7 0.0226(8) 0.0245(8) 0.0259(8) -0.0006(6) -0.0012(6) 0.0044(6)
C8 0.0305(9) 0.0208(7) 0.0229(7) 0.0026(6) -0.0045(6) 0.0006(6)
C9 0.0239(8) 0.0238(8) 0.0201(7) 0.0016(6) 0.0008(6) -0.0034(6)
C10 0.0206(8) 0.0376(9) 0.0399(10) 0.0053(8) 0.0048(7) 0.0001(7)
C11 0.0414(10) 0.0303(9) 0.0247(8) 0.0003(7) 0.0090(7) 0.0042(8)
C12 0.0433(11) 0.0435(11) 0.0261(9) -0.0045(8) 0.0011(8) 0.0047(9)
C13 0.0315(10) 0.0406(11) 0.0507(11) -0.0138(9) 0.0148(9) 0.0018(8)
C14 0.0211(8) 0.0266(8) 0.0395(9) 0.0017(7) 0.0023(7) -0.0016(6)
C15 0.0407(11) 0.0485(11) 0.0351(10) 0.0095(9) -0.0152(8) -0.0106(9)
C16 0.0245(8) 0.0204(8) 0.0377(9) 0.0078(7) 0.0002(7) 0.0018(6)
C17 0.0263(9) 0.0346(9) 0.0260(8) 0.0100(7) 0.0016(7) 0.0005(7)
C18 0.0217(8) 0.0282(8) 0.0202(7) 0.0013(6) -0.0019(6) 0.0002(6)
C19 0.0148(7) 0.0207(7) 0.0227(7) 0.0006(6) -0.0012(6) 0.0019(6)
C20 0.0175(7) 0.0228(7) 0.0207(7) -0.0015(6) 0.0016(6) -0.0015(6)
C21 0.0196(7) 0.0189(7) 0.0195(7) -0.0035(5) 0.0028(6) -0.0003(6)
C22 0.0270(8) 0.0208(7) 0.0233(7) -0.0008(6) 0.0062(6) -0.0020(6)
C23 0.0331(9) 0.0219(8) 0.0202(7) 0.0021(6) 0.0014(6) 0.0031(6)
C24 0.0247(8) 0.0230(8) 0.0241(7) -0.0005(6) -0.0040(6) 0.0022(6)
C25 0.0268(9) 0.0312(9) 0.0264(8) -0.0016(7) -0.0022(7) -0.0099(7)
C26 0.0217(8) 0.0386(9) 0.0270(8) 0.0011(7) 0.0060(6) 0.0066(7)
C27 0.0298(9) 0.0368(10) 0.0474(11) 0.0045(8) 0.0106(8) 0.0137(8)
C28 0.0414(11) 0.0383(10) 0.0337(9) -0.0103(8) 0.0133(8) -0.0025(8)
C29 0.0213(8) 0.0410(10) 0.0377(9) 0.0080(8) -0.0046(7) -0.0066(7)
C30 0.0357(10) 0.0288(8) 0.0326(9) -0.0064(7) -0.0040(7) -0.0030(7)

loop_
_atom_type_symbol
_atom_type_description
_atom_type_scat_dispersion_real
_atom_type_scat_dispersion_imag
_atom_type_scat_source
C C 0.0033 0.0016 'International Tables Vol C Tables 4.2.6.8 and 6.1.1.4'
H H 0.0000 0.0000 'International Tables Vol C Tables 4.2.6.8 and 6.1.1.4'
N N 0.0061 0.0033 'International Tables Vol C Tables 4.2.6.8 and 6.1.1.4'
Ti Ti 0.2776 0.4457 'International Tables Vol C Tables 4.2.6.8 and 6.1.1.4'

loop_
_geom_angle_atom_site_label_1
_geom_angle_atom_site_label_2
_geom_angle_atom_site_label_3
_geom_angle
N4 Ti1 N3 103.91(6)
N4 Ti1 N2 107.38(6)
N3 Ti1 N2 103.63(6)
N4 Ti1 N1 144.08(5)
N3 Ti1 N1 104.50(6)
N2 Ti1 N1 86.70(5)
N4 Ti1 C1 121.01(6)
N3 Ti1 C1 94.67(6)
N2 Ti1 C1 121.79(6)
N1 Ti1 C1 35.10(5)
N4 Ti1 C4 115.52(6)
N3 Ti1 C4 139.20(6)
N2 Ti1 C4 75.05(5)
N1 Ti1 C4 35.21(5)
C1 Ti1 C4 56.69(6)
N4 Ti1 C2 89.25(6)
N3 Ti1 C2 116.74(6)
N2 Ti1 C2 131.09(6)
N1 Ti1 C2 58.31(5)
C1 Ti1 C2 34.11(6)
C4 Ti1 C2 56.51(5)
N4 Ti1 C3 86.71(6)
N3 Ti1 C3 149.41(6)
N2 Ti1 C3 100.22(5)
N1 Ti1 C3 57.92(5)
C1 Ti1 C3 56.10(6)
C4 Ti1 C3 33.85(5)
C2 Ti1 C3 33.60(5)
N7 Ti2 N8 105.23(6)
N7 Ti2 N6 107.83(6)
N8 Ti2 N6 99.74(5)
N7 Ti2 N5 144.41(6)
N8 Ti2 N5 103.14(5)
N6 Ti2 N5 87.88(5)
N7 Ti2 C16 119.43(6)
N8 Ti2 C16 97.13(6)
N6 Ti2 C16 122.86(6)
N5 Ti2 C16 35.04(5)
N7 Ti2 C19 117.52(6)
N8 Ti2 C19 136.66(6)
N6 Ti2 C19 74.62(5)
N5 Ti2 C19 35.06(5)
C16 Ti2 C19 56.51(6)
N7 Ti2 C17 88.65(6)
N8 Ti2 C17 121.69(6)
N6 Ti2 C17 129.80(6)
N5 Ti2 C17 57.97(5)
C16 Ti2 C17 33.97(6)
C19 Ti2 C17 56.11(5)
N7 Ti2 C18 87.93(6)
N8 Ti2 C18 152.87(6)
N6 Ti2 C18 98.52(5)
N5 Ti2 C18 57.69(5)
C16 Ti2 C18 55.94(6)
C19 Ti2 C18 33.68(5)
C17 Ti2 C18 33.38(5)
C1 N1 C4 105.78(13)
C1 N1 Ti1 75.01(9)
C4 N1 Ti1 75.58(8)
C9 N2 C6 106.33(13)
C9 N2 Ti1 130.83(11)
C6 N2 Ti1 122.81(10)
C13 N3 C12 111.13(14)
C13 N3 Ti1 128.45(12)
C12 N3 Ti1 119.86(12)
C15 N4 C14 109.96(14)
C15 N4 Ti1 139.20(12)
C14 N4 Ti1 110.46(10)
C16 N5 C19 105.94(13)
C16 N5 Ti2 74.99(9)
C19 N5 Ti2 76.16(8)
C24 N6 C21 106.42(13)
C24 N6 Ti2 129.74(11)
C21 N6 Ti2 123.66(10)
C28 N7 C27 109.43(14)
C28 N7 Ti2 139.04(12)
C27 N7 Ti2 110.78(11)
C29 N8 C30 111.53(14)
C29 N8 Ti2 129.92(12)
C30 N8 Ti2 118.49(11)
N1 C1 C2 111.15(14)
N1 C1 Ti1 69.89(8)
C2 C1 Ti1 77.91(10)
C1 C2 C3 105.82(14)
C1 C2 Ti1 67.98(9)
C3 C2 Ti1 73.70(9)
C4 C3 C2 107.00(14)
C4 C3 Ti1 68.24(9)
C2 C3 Ti1 72.70(9)
N1 C4 C3 110.21(14)
N1 C4 C5 120.39(13)
C3 C4 C5 129.09(14)
N1 C4 Ti1 69.21(8)
C3 C4 Ti1 77.91(9)
C5 C4 Ti1 113.98(10)
C4 C5 C6 107.32(12)
C4 C5 C10 109.91(13)
C6 C5 C10 111.11(13)
C4 C5 C11 110.09(13)
C6 C5 C11 109.44(13)
C10 C5 C11 108.96(14)
C7 C6 N2 109.92(13)
C7 C6 C5 130.69(14)
N2 C6 C5 119.28(13)
C6 C7 C8 106.56(14)
C9 C8 C7 106.77(14)
C8 C9 N2 110.42(14)
N5 C16 C17 110.96(14)
N5 C16 Ti2 69.97(8)
C17 C16 Ti2 78.40(10)
C16 C17 C18 106.42(14)
C16 C17 Ti2 67.64(9)
C18 C17 Ti2 74.52(9)
C19 C18 C17 106.23(14)
C19 C18 Ti2 67.76(8)
C17 C18 Ti2 72.10(9)
N5 C19 C18 110.40(13)
N5 C19 C20 119.71(13)
C18 C19 C20 129.67(14)
N5 C19 Ti2 68.78(8)
C18 C19 Ti2 78.56(9)
C20 C19 Ti2 114.56(9)
C19 C20 C21 107.55(12)
C19 C20 C25 110.46(12)
C21 C20 C25 110.60(13)
C19 C20 C26 109.17(13)
C21 C20 C26 110.17(12)
C25 C20 C26 108.89(13)
C22 C21 N6 109.83(13)
C22 C21 C20 131.07(14)
N6 C21 C20 119.02(13)
C21 C22 C23 106.75(14)
C24 C23 C22 106.92(14)
C23 C24 N6 110.07(14)

loop_
_geom_bond_atom_site_label_1
_geom_bond_atom_site_label_2
_geom_bond_distance
Ti1 N4 1.8866(13)
Ti1 N3 1.8962(13)
Ti1 N2 2.0389(13)
Ti1 N1 2.2507(13)
Ti1 C1 2.3152(16)
Ti1 C4 2.3317(15)
Ti1 C2 2.4419(16)
Ti1 C3 2.4548(15)
Ti2 N7 1.8906(14)
Ti2 N8 1.8993(13)
Ti2 N6 2.0289(13)
Ti2 N5 2.2452(13)
Ti2 C16 2.3084(16)
Ti2 C19 2.3386(15)
Ti2 C17 2.4451(16)
Ti2 C18 2.4764(15)
N1 C1 1.378(2)
N1 C4 1.388(2)
N2 C9 1.3789(19)
N2 C6 1.3840(19)
N3 C13 1.459(2)
N3 C12 1.466(2)
N4 C15 1.452(2)
N4 C14 1.465(2)
N5 C16 1.372(2)
N5 C19 1.3836(19)
N6 C24 1.3832(19)
N6 C21 1.3833(19)
N7 C28 1.460(2)
N7 C27 1.468(2)
N8 C29 1.460(2)
N8 C30 1.463(2)
C1 C2 1.401(2)
C2 C3 1.415(2)
C3 C4 1.398(2)
C4 C5 1.516(2)
C5 C6 1.518(2)
C5 C10 1.537(2)
C5 C11 1.543(2)
C6 C7 1.378(2)
C7 C8 1.424(2)
C8 C9 1.368(2)
C16 C17 1.395(2)
C17 C18 1.414(2)
C18 C19 1.401(2)
C19 C20 1.515(2)
C20 C21 1.519(2)
C20 C25 1.534(2)
C20 C26 1.541(2)
C21 C22 1.376(2)
C22 C23 1.420(2)
C23 C24 1.369(2)
